data_4335483
loop_
_publ_author_name
'Peter Comba'
'Sebastian Hunoldt'
'Michael Morgen'
'Jens Pietzsch'
'Holger Stephan'
'Hubert Wadepohl'

_publ_section_title
;
 Optimization of Pentadentate Bispidines as Bifunctional Chelators for
 64Cu Positron Emission Tomography (PET)
;
_journal_name_full 'Inorganic Chemistry'
_journal_page_first 8131
_journal_page_last 8143
_journal_paper_doi 10.1021/ic4008685
_journal_volume 52
_journal_year 2013
_chemical_formula_sum 'C30 H33 Cl2 Cu N5 O15'
_chemical_formula_weight 838.05
_space_group_IT_number 14
_symmetry_cell_setting monoclinic
_symmetry_Int_Tables_number 14
_symmetry_space_group_name_Hall '-P 2yn'
_symmetry_space_group_name_H-M 'P 1 21/n 1'
_atom_sites_solution_hydrogens geom
_atom_sites_solution_primary dual
_atom_sites_solution_secondary difmap
_audit_block_code co_mimo37
_audit_creation_date
;
'Fri Oct 07 09:47:39 2011'
;
_audit_creation_method
;
CrysAlisPro, Oxford Diffraction Ltd.,
Version 1.171.35.15 (release 03-08-2011 CrysAlis171 .NET)
(compiled Aug  3 2011,13:03:54)
;
_cell_angle_alpha 90.0
_cell_angle_beta 97.9315(15)
_cell_angle_gamma 90.0
_cell_formula_units_Z 4.00000
_cell_length_a 8.38878(14)
_cell_length_b 19.2154(4)
_cell_length_c 20.5559(3)
_cell_measurement_reflns_used 30911
_cell_measurement_temperature 99.9(2)
_cell_measurement_theta_max 72.0228
_cell_measurement_theta_min 4.3397
_cell_volume 3281.79(10)
_computing_cell_refinement
;
CrysAlisPro, Agilent Technologies,
Version 1.171.35.15 (release 03-08-2011 CrysAlis171 .NET)
(compiled Aug  3 2011,13:03:54)
;
_computing_data_collection
;
CrysAlisPro, Agilent Technologies,
Version 1.171.35.15 (release 03-08-2011 CrysAlis171 .NET)
(compiled Aug  3 2011,13:03:54)
;
_computing_data_reduction
;
CrysAlisPro, Agilent Technologies,
Version 1.171.35.15 (release 03-08-2011 CrysAlis171 .NET)
(compiled Aug  3 2011,13:03:54)
;
_computing_structure_refinement 'SHELXL-97 (Sheldrick, 2008)'
_computing_structure_solution 'SUPERFLIP (Palatinus, 2007-2009)'
_diffrn_ambient_temperature 99.9(2)
_diffrn_detector_area_resol_mean 15.9241
_diffrn_measured_fraction_theta_full 0.994
_diffrn_measured_fraction_theta_max 0.994
_diffrn_measurement_details
;
  1 omega  -11.00   21.00   1.0000    1.5000
omega____ theta____ kappa____ phi______ frames
    -        0.0000  -57.0000 -180.0000 32

  2 omega  -38.00   10.00   1.0000    1.5000
omega____ theta____ kappa____ phi______ frames
    -        0.0000  -57.0000   90.0000 48

  3 omega  -38.00  -12.00   1.0000    3.2800
omega____ theta____ kappa____ phi______ frames
    -      -42.5000  -77.0000  150.0000 26

  4 omega  -57.00  -12.00   1.0000    3.2800
omega____ theta____ kappa____ phi______ frames
    -      -42.5000  -77.0000    0.0000 45

  5 omega -108.00  -69.00   1.0000    3.2800
omega____ theta____ kappa____ phi______ frames
    -      -42.5000  -57.0000  -90.0000 39

  6 omega  -39.00  -12.00   1.0000    3.2800
omega____ theta____ kappa____ phi______ frames
    -      -42.5000  -77.0000   60.0000 27

  7 omega -113.00  -50.00   1.0000    3.2800
omega____ theta____ kappa____ phi______ frames
    -      -42.5000  -77.0000 -150.0000 63

  8 omega  -40.00  -13.00   1.0000    3.2800
omega____ theta____ kappa____ phi______ frames
    -      -42.5000  -77.0000  -30.0000 27

  9 omega  -58.00  -23.00   1.0000    3.2800
omega____ theta____ kappa____ phi______ frames
    -      -42.5000  -57.0000 -120.0000 35

 10 omega  -47.00  -21.00   1.0000    3.2800
omega____ theta____ kappa____ phi______ frames
    -      -42.5000  -57.0000  150.0000 26

 11 omega  -48.00  -21.00   1.0000    3.2800
omega____ theta____ kappa____ phi______ frames
    -      -42.5000  -57.0000   30.0000 27

 12 omega  -51.00   30.00   1.0000    3.2800
omega____ theta____ kappa____ phi______ frames
    -      -42.5000   25.0000    0.0000 81

 13 omega  -99.00  -72.00   1.0000    3.2800
omega____ theta____ kappa____ phi______ frames
    -      -42.5000  -77.0000   60.0000 27

 14 omega  -42.00  -15.00   1.0000    3.2800
omega____ theta____ kappa____ phi______ frames
    -      -42.5000  -77.0000 -120.0000 27

 15 omega  -63.00  -21.00   1.0000    3.2800
omega____ theta____ kappa____ phi______ frames
    -      -42.5000  -57.0000  -90.0000 42

 16 omega -100.00  -74.00   1.0000    3.2800
omega____ theta____ kappa____ phi______ frames
    -      -42.5000  -77.0000    0.0000 26

 17 omega  -38.00  -12.00   1.0000    3.2800
omega____ theta____ kappa____ phi______ frames
    -      -42.5000  -77.0000  -90.0000 26

 18 omega  -41.00  -14.00   1.0000    3.2800
omega____ theta____ kappa____ phi______ frames
    -      -42.5000  -77.0000  120.0000 27

 19 omega  -49.00   26.00   1.0000    3.2800
omega____ theta____ kappa____ phi______ frames
    -      -42.5000   38.0000 -120.0000 75

 20 omega  -45.00  -12.00   1.0000    3.2800
omega____ theta____ kappa____ phi______ frames
    -      -42.5000  -77.0000 -150.0000 33

 21 omega   26.00   85.00   1.0000    3.2800
omega____ theta____ kappa____ phi______ frames
    -       55.0790   77.0000  120.0000 59

 22 omega   24.00   87.00   1.0000    3.2800
omega____ theta____ kappa____ phi______ frames
    -       55.0790  -80.0000 -137.0000 63

 23 omega   31.00   65.00   1.0000    3.2800
omega____ theta____ kappa____ phi______ frames
    -       55.0790   77.0000   30.0000 34

 24 omega   54.00   81.00   1.0000    3.2800
omega____ theta____ kappa____ phi______ frames
    -       55.0790  -77.0000  150.0000 27

 25 omega   28.00   53.00   1.0000    3.2800
omega____ theta____ kappa____ phi______ frames
    -       55.0790   76.0000  -64.0000 25

 26 omega   32.00   64.00   1.0000    3.2800
omega____ theta____ kappa____ phi______ frames
    -       55.0790   77.0000 -180.0000 32

 27 omega   96.00  125.00   1.0000    3.2800
omega____ theta____ kappa____ phi______ frames
    -       55.0790   77.0000 -180.0000 29

 28 omega   28.00   55.00   1.0000    3.2800
omega____ theta____ kappa____ phi______ frames
    -       55.0790   75.0000  -26.0000 27

 29 omega   31.00   74.00   1.0000    3.2800
omega____ theta____ kappa____ phi______ frames
    -       55.0790   77.0000  150.0000 43

 30 omega   39.00  124.00   1.0000    3.2800
omega____ theta____ kappa____ phi______ frames
    -       55.0790   77.0000   57.0000 85

 31 omega   30.00   75.00   1.0000    3.2800
omega____ theta____ kappa____ phi______ frames
    -       55.0790  -77.0000  -60.0000 45

 32 omega   31.00   93.00   1.0000    3.2800
omega____ theta____ kappa____ phi______ frames
    -       55.0790   77.0000    0.0000 62

 33 omega  -14.00   85.00   1.0000    3.2800
omega____ theta____ kappa____ phi______ frames
    -       55.0790  -79.0000   80.0000 99

 34 omega   26.00  106.00   1.0000    3.2800
omega____ theta____ kappa____ phi______ frames
    -       55.0790   77.0000 -136.0000 80

 35 omega   26.00  124.00   1.0000    3.2800
omega____ theta____ kappa____ phi______ frames
    -       55.0790   77.0000  -90.0000 98

 36 omega  -10.00   26.00   1.0000    3.2800
omega____ theta____ kappa____ phi______ frames
    -       55.0790  -77.0000  150.0000 36

 37 omega    8.00   75.00   1.0000    3.2800
omega____ theta____ kappa____ phi______ frames
    -       55.0790  -80.0000  -10.0000 67

 38 omega  151.00  178.00   1.0000    8.0000
omega____ theta____ kappa____ phi______ frames
    -      110.1580   77.0000    0.0000 27

 39 omega   80.00  106.00   1.0000    8.0000
omega____ theta____ kappa____ phi______ frames
    -      110.1580   77.0000    0.0000 26

 40 omega   71.00  113.00   1.0000    8.0000
omega____ theta____ kappa____ phi______ frames
    -      110.1580  -79.0000   20.0000 42

 41 omega  110.00  178.00   1.0000    8.0000
omega____ theta____ kappa____ phi______ frames
    -      110.1580   77.0000  120.0000 68

 42 omega   80.00  106.00   1.0000    8.0000
omega____ theta____ kappa____ phi______ frames
    -      110.1580   77.0000  120.0000 26

 43 omega   41.00   67.00   1.0000    8.0000
omega____ theta____ kappa____ phi______ frames
    -      110.1580  -79.0000   20.0000 26

 44 omega  115.00  140.00   1.0000    8.0000
omega____ theta____ kappa____ phi______ frames
    -      110.1580  -79.0000  -95.0000 25

 45 omega  125.00  151.00   1.0000    8.0000
omega____ theta____ kappa____ phi______ frames
    -      110.1580   77.0000   30.0000 26

 46 omega   80.00  106.00   1.0000    8.0000
omega____ theta____ kappa____ phi______ frames
    -      110.1580   77.0000   30.0000 26

 47 omega   67.00  141.00   1.0000    8.0000
omega____ theta____ kappa____ phi______ frames
    -      110.1580  -80.0000  -32.0000 74

 48 omega   78.00  114.00   1.0000    8.0000
omega____ theta____ kappa____ phi______ frames
    -      110.1580   25.0000   60.0000 36

 49 omega   76.00  103.00   1.0000    8.0000
omega____ theta____ kappa____ phi______ frames
    -      110.1580   25.0000 -180.0000 27

 50 omega   80.00  106.00   1.0000    8.0000
omega____ theta____ kappa____ phi______ frames
    -      110.1580   77.0000 -180.0000 26

 51 omega   85.00  147.00   1.0000    8.0000
omega____ theta____ kappa____ phi______ frames
    -      110.1580   38.0000   60.0000 62

 52 omega   85.00  116.00   1.0000    8.0000
omega____ theta____ kappa____ phi______ frames
    -      110.1580   38.0000   30.0000 31

 53 omega   80.00  106.00   1.0000    8.0000
omega____ theta____ kappa____ phi______ frames
    -      110.1580   77.0000   60.0000 26

 54 omega   88.00  114.00   1.0000    8.0000
omega____ theta____ kappa____ phi______ frames
    -      110.1580   50.0000 -120.0000 26

 55 omega  142.00  178.00   1.0000    8.0000
omega____ theta____ kappa____ phi______ frames
    -      110.1580   50.0000 -120.0000 36

 56 omega   85.00  111.00   1.0000    8.0000
omega____ theta____ kappa____ phi______ frames
    -      110.1580   38.0000  -30.0000 26

 57 omega   85.00  111.00   1.0000    8.0000
omega____ theta____ kappa____ phi______ frames
    -      110.1580   38.0000    0.0000 26

 58 omega   85.00  115.00   1.0000    8.0000
omega____ theta____ kappa____ phi______ frames
    -      110.1580   38.0000  -60.0000 30

 59 omega   89.00  114.00   1.0000    8.0000
omega____ theta____ kappa____ phi______ frames
    -      110.1580   63.0000   90.0000 25

 60 omega   80.00  107.00   1.0000    8.0000
omega____ theta____ kappa____ phi______ frames
    -      110.1580   77.0000  150.0000 27

 61 omega   85.00  125.00   1.0000    8.0000
omega____ theta____ kappa____ phi______ frames
    -      110.1580   38.0000 -150.0000 40

 62 omega   85.00  112.00   1.0000    8.0000
omega____ theta____ kappa____ phi______ frames
    -      110.1580   38.0000  150.0000 27

 63 omega   88.00  177.00   1.0000    8.0000
omega____ theta____ kappa____ phi______ frames
    -      110.1580   63.0000    0.0000 89

 64 omega  127.00  177.00   1.0000    8.0000
omega____ theta____ kappa____ phi______ frames
    -      110.1580   77.0000   90.0000 50

 65 omega   71.00  102.00   1.0000    8.0000
omega____ theta____ kappa____ phi______ frames
    -      110.1580  -80.0000  110.0000 31

 66 omega   41.00  109.00   1.0000    8.0000
omega____ theta____ kappa____ phi______ frames
    -      110.1580  -79.0000  -95.0000 68

 67 omega   80.00  106.00   1.0000    8.0000
omega____ theta____ kappa____ phi______ frames
    -      110.1580   77.0000   90.0000 26

 68 omega   85.00  111.00   1.0000    8.0000
omega____ theta____ kappa____ phi______ frames
    -      110.1580   38.0000  -90.0000 26

 69 omega   96.00  123.00   1.0000    8.0000
omega____ theta____ kappa____ phi______ frames
    -      110.1580   50.0000 -180.0000 27

 70 omega   80.00  177.00   1.0000    8.0000
omega____ theta____ kappa____ phi______ frames
    -      110.1580   77.0000  -60.0000 97

 71 omega   88.00  177.00   1.0000    8.0000
omega____ theta____ kappa____ phi______ frames
    -      110.1580   63.0000   60.0000 89

 72 omega   88.00  115.00   1.0000    8.0000
omega____ theta____ kappa____ phi______ frames
    -      110.1580   50.0000  -90.0000 27

 73 omega   40.00   68.00   1.0000    8.0000
omega____ theta____ kappa____ phi______ frames
    -      110.1580  -80.0000  110.0000 28

 74 omega   88.00  114.00   1.0000    8.0000
omega____ theta____ kappa____ phi______ frames
    -      110.1580   63.0000  -60.0000 26

 75 omega   89.00  116.00   1.0000    8.0000
omega____ theta____ kappa____ phi______ frames
    -      110.1580   63.0000   30.0000 27

 76 omega   88.00  159.00   1.0000    8.0000
omega____ theta____ kappa____ phi______ frames
    -      110.1580   50.0000  120.0000 71

 77 omega   88.00  115.00   1.0000    8.0000
omega____ theta____ kappa____ phi______ frames
    -      110.1580   50.0000  -60.0000 27

 78 omega   88.00  177.00   1.0000    8.0000
omega____ theta____ kappa____ phi______ frames
    -      110.1580   63.0000  -90.0000 89

 79 omega   88.00  115.00   1.0000    8.0000
omega____ theta____ kappa____ phi______ frames
    -      110.1580   50.0000  -30.0000 27

 80 omega   80.00  106.00   1.0000    8.0000
omega____ theta____ kappa____ phi______ frames
    -      110.1580   77.0000  -90.0000 26

 81 omega   85.00  111.00   1.0000    8.0000
omega____ theta____ kappa____ phi______ frames
    -      110.1580   38.0000   90.0000 26

 82 omega   76.00  127.00   1.0000    8.0000
omega____ theta____ kappa____ phi______ frames
    -      110.1580  -79.0000 -133.0000 51

 83 omega   43.00  141.00   1.0000    8.0000
omega____ theta____ kappa____ phi______ frames
    -      110.1580  -80.0000  150.0000 98

 84 omega   85.00  111.00   1.0000    8.0000
omega____ theta____ kappa____ phi______ frames
    -      110.1580   38.0000 -180.0000 26

 85 omega  126.00  171.00   1.0000    8.0000
omega____ theta____ kappa____ phi______ frames
    -      110.1580   77.0000  -30.0000 45

 86 omega   89.00  114.00   1.0000    8.0000
omega____ theta____ kappa____ phi______ frames
    -      110.1580   63.0000  -30.0000 25

 87 omega   80.00  107.00   1.0000    8.0000
omega____ theta____ kappa____ phi______ frames
    -      110.1580   77.0000  -30.0000 27

 88 omega   88.00  116.00   1.0000    8.0000
omega____ theta____ kappa____ phi______ frames
    -      110.1580   63.0000  120.0000 28

 89 omega   97.00  124.00   1.0000    8.0000
omega____ theta____ kappa____ phi______ frames
    -      110.1580   50.0000 -150.0000 27

 90 omega   95.00  123.00   1.0000    8.0000
omega____ theta____ kappa____ phi______ frames
    -      110.1580   25.0000 -120.0000 28

 91 omega   78.00  104.00   1.0000    8.0000
omega____ theta____ kappa____ phi______ frames
    -      110.1580   25.0000    0.0000 26

 92 omega   76.00  114.00   1.0000    8.0000
omega____ theta____ kappa____ phi______ frames
    -      110.1580   25.0000   30.0000 38

 93 omega   88.00  178.00   1.0000    8.0000
omega____ theta____ kappa____ phi______ frames
    -      110.1580   63.0000 -180.0000 90

 94 omega   88.00  177.00   1.0000    8.0000
omega____ theta____ kappa____ phi______ frames
    -      110.1580   63.0000 -150.0000 89

 95 omega   89.00  114.00   1.0000    8.0000
omega____ theta____ kappa____ phi______ frames
    -      110.1580   50.0000   90.0000 25

 96 omega   85.00  115.00   1.0000    8.0000
omega____ theta____ kappa____ phi______ frames
    -      110.1580   38.0000 -120.0000 30

 97 omega   88.00  147.00   1.0000    8.0000
omega____ theta____ kappa____ phi______ frames
    -      110.1580   50.0000   60.0000 59

 98 omega  135.00  171.00   1.0000    8.0000
omega____ theta____ kappa____ phi______ frames
    -      110.1580   63.0000  150.0000 36

 99 omega   40.00   95.00   1.0000    8.0000
omega____ theta____ kappa____ phi______ frames
    -      110.1580  -80.0000   94.0000 55

100 omega   77.00  122.00   1.0000    8.0000
omega____ theta____ kappa____ phi______ frames
    -      110.1580   25.0000  -60.0000 45

101 omega   74.00  140.00   1.0000    8.0000
omega____ theta____ kappa____ phi______ frames
    -      110.1580  -79.0000 -177.0000 66

102 omega   90.00  117.00   1.0000    8.0000
omega____ theta____ kappa____ phi______ frames
    -      110.1580   50.0000   30.0000 27

103 omega   90.00  117.00   1.0000    8.0000
omega____ theta____ kappa____ phi______ frames
    -      110.1580   50.0000  150.0000 27

104 omega   89.00  120.00   1.0000    8.0000
omega____ theta____ kappa____ phi______ frames
    -      110.1580   63.0000  150.0000 31

105 omega   89.00  114.00   1.0000    8.0000
omega____ theta____ kappa____ phi______ frames
    -      110.1580   50.0000    0.0000 25

106 omega   88.00  130.00   1.0000    8.0000
omega____ theta____ kappa____ phi______ frames
    -      110.1580  -79.0000   45.0000 42

107 omega   89.00  116.00   1.0000    8.0000
omega____ theta____ kappa____ phi______ frames
    -      110.1580   63.0000 -120.0000 27

108 omega   81.00  106.00   1.0000    8.0000
omega____ theta____ kappa____ phi______ frames
    -      110.1580   77.0000 -120.0000 25

109 omega   85.00  112.00   1.0000    8.0000
omega____ theta____ kappa____ phi______ frames
    -      110.1580   38.0000  120.0000 27

110 omega   80.00  106.00   1.0000    8.0000
omega____ theta____ kappa____ phi______ frames
    -      110.1580   77.0000 -150.0000 26

111 omega   50.00   77.00   1.0000    8.0000
omega____ theta____ kappa____ phi______ frames
    -      110.1580  -79.0000   45.0000 27

112 omega   80.00  118.00   1.0000    8.0000
omega____ theta____ kappa____ phi______ frames
    -      110.1580   25.0000 -150.0000 38

113 omega   92.00  119.00   1.0000    8.0000
omega____ theta____ kappa____ phi______ frames
    -      110.1580   25.0000  -90.0000 27

114 omega   78.00  105.00   1.0000    8.0000
omega____ theta____ kappa____ phi______ frames
    -      110.1580   25.0000  -30.0000 27

115 omega   77.00  102.00   1.0000    8.0000
omega____ theta____ kappa____ phi______ frames
    -      110.1580   25.0000  120.0000 25

116 omega   42.00   69.00   1.0000    8.0000
omega____ theta____ kappa____ phi______ frames
    -      110.1580  -79.0000 -177.0000 27

;
_diffrn_measurement_device_type 'SuperNova, Dual, Cu at zero, Eos'
_diffrn_measurement_method '\w scans'
_diffrn_orient_matrix_UB_11 0.0061906000
_diffrn_orient_matrix_UB_12 -0.0013438000
_diffrn_orient_matrix_UB_13 0.0751361000
_diffrn_orient_matrix_UB_21 -0.1753510000
_diffrn_orient_matrix_UB_22 -0.0262007000
_diffrn_orient_matrix_UB_23 -0.0080073000
_diffrn_orient_matrix_UB_31 0.0604219000
_diffrn_orient_matrix_UB_32 -0.0758102000
_diffrn_orient_matrix_UB_33 0.0013779000
_diffrn_radiation_monochromator mirror
_diffrn_radiation_probe x-ray
_diffrn_radiation_type 'Cu K\a'
_diffrn_radiation_wavelength 1.5418
_diffrn_reflns_av_R_equivalents 0.0401
_diffrn_reflns_av_sigmaI/netI 0.0756
_diffrn_reflns_limit_h_max 10
_diffrn_reflns_limit_h_min -10
_diffrn_reflns_limit_k_max 21
_diffrn_reflns_limit_k_min -23
_diffrn_reflns_limit_l_max 25
_diffrn_reflns_limit_l_min -25
_diffrn_reflns_number 69788
_diffrn_reflns_theta_full 72.17
_diffrn_reflns_theta_max 72.0228
_diffrn_reflns_theta_min 4.3397
_diffrn_source 'SuperNova (Cu) x-ray Source'
_exptl_absorpt_coefficient_mu 3.166
_exptl_absorpt_correction_T_max 0.692
_exptl_absorpt_correction_T_min 0.570
_exptl_absorpt_correction_type analytical
_exptl_absorpt_process_details
;
CrysAlisPro, Agilent Technologies,
Version 1.171.35.15 (release 03-08-2011 CrysAlis171 .NET)
(compiled Aug  3 2011,13:03:54)
Analytical numeric absorption correction using a multifaceted crystal
            model based on expressions derived by R.C. Clark & J.S. Reid.
(Clark, R. C. & Reid, J. S. (1995). Acta Cryst. A51, 887-897)
;
_exptl_crystal_colour blue
_exptl_crystal_density_diffrn 1.696
_exptl_crystal_description irregular
_exptl_crystal_F_000 1724
_exptl_crystal_size_max 0.2302
_exptl_crystal_size_mid 0.1842
_exptl_crystal_size_min 0.1392
_refine_diff_density_max 0.720
_refine_diff_density_min -0.419
_refine_diff_density_rms 0.066
_refine_ls_extinction_method none
_refine_ls_goodness_of_fit_ref 1.072
_refine_ls_hydrogen_treatment constr
_refine_ls_matrix_type full
_refine_ls_number_parameters 483
_refine_ls_number_reflns 6443
_refine_ls_number_restraints 0
_refine_ls_restrained_S_all 1.072
_refine_ls_R_factor_all 0.0363
_refine_ls_R_factor_gt 0.0343
_refine_ls_shift/su_max 0.001
_refine_ls_shift/su_mean 0.000
_refine_ls_structure_factor_coef Fsqd
_refine_ls_weighting_details 'calc w=1/[\s^2^(Fo^2^)+(0.0476P)^2^+3.5519P] where P=(Fo^2^+2Fc^2^)/3'
_refine_ls_weighting_scheme calc
_refine_ls_wR_factor_gt 0.0932
_refine_ls_wR_factor_ref 0.0951
_reflns_number_gt 6052
_reflns_number_total 6443
_reflns_threshold_expression >2sigma(I)
_cod_data_source_file ic4008685_si_002_3.cif
_cod_data_source_block co_mimo37
_cod_original_cell_volume 3281.79(16)
_cod_original_sg_symbol_H-M 'P 21/n'
_cod_database_code 4335483
_cell_oxdiff_length_a 8.3833(2)
_cell_oxdiff_length_b 19.2039(5)
_cell_oxdiff_length_c 20.5852(6)
_cell_oxdiff_angle_alpha 90.039(2)
_cell_oxdiff_angle_beta 98.003(2)
_cell_oxdiff_angle_gamma 90.015(2)
_cell_oxdiff_volume 3281.79(16)
_cell_oxdiff_measurement_reflns_used 30911
_reflns_odcompleteness_completeness 99.95
_reflns_odcompleteness_theta 66.97
_reflns_odcompleteness_iscentric 1
_chemical_oxdiff_formula C30H33Cl2Cu1N5O15

loop_
_symmetry_equiv_pos_as_xyz
'x, y, z'
'-x+1/2, y+1/2, -z+1/2'
'-x, -y, -z'
'x-1/2, -y-1/2, z-1/2'

loop_
_atom_site_label
_atom_site_type_symbol
_atom_site_fract_x
_atom_site_fract_y
_atom_site_fract_z
_atom_site_U_iso_or_equiv
_atom_site_adp_type
_atom_site_occupancy
_atom_site_symmetry_multiplicity
_atom_site_calc_flag
_atom_site_refinement_flags
Cu Cu 0.36076(3) 0.757107(14) 0.442261(13) 0.01719(9) Uani 1 1 d .
O1 O 0.49846(17) 0.51556(7) 0.58323(7) 0.0230(3) Uani 1 1 d .
O2 O 0.35224(17) 0.58191(7) 0.64246(7) 0.0220(3) Uani 1 1 d .
O3 O -0.11825(17) 0.56099(8) 0.36958(8) 0.0285(3) Uani 1 1 d .
O4 O 0.10114(17) 0.50490(8) 0.34589(7) 0.0240(3) Uani 1 1 d .
O5 O 0.19034(18) 0.49729(8) 0.49196(7) 0.0258(3) Uani 1 1 d .
O6 O 0.90768(17) 0.68784(8) 0.66094(7) 0.0265(3) Uani 1 1 d .
O7 O -0.07628(19) 0.70499(9) 0.18468(7) 0.0316(3) Uani 1 1 d .
N1 N 0.53658(19) 0.74556(8) 0.51845(8) 0.0182(3) Uani 1 1 d .
N2 N 0.22873(19) 0.74786(9) 0.35451(8) 0.0188(3) Uani 1 1 d .
N3 N 0.42007(18) 0.65750(8) 0.42423(8) 0.0166(3) Uani 1 1 d .
N4 N 0.2687(2) 0.84326(9) 0.47498(8) 0.0213(3) Uani 1 1 d .
N7 N 0.15195(19) 0.70516(9) 0.49010(8) 0.0196(3) Uani 1 1 d .
C1 C 0.3293(2) 0.60486(10) 0.52770(9) 0.0185(4) Uani 1 1 d .
C2 C 0.4721(2) 0.62549(10) 0.48997(9) 0.0170(4) Uani 1 1 d .
H2 H 0.5372 0.5829 0.4840 0.020 Uiso 1 1 calc R
C4 C 0.2781(2) 0.62591(10) 0.38253(9) 0.0172(4) Uani 1 1 d .
H4 H 0.3162 0.5863 0.3571 0.021 Uiso 1 1 calc R
C5 C 0.1426(2) 0.59877(10) 0.42163(9) 0.0189(4) Uani 1 1 d .
C6 C 0.0449(2) 0.65813(10) 0.44773(10) 0.0207(4) Uani 1 1 d .
H6A H -0.0124 0.6846 0.4103 0.025 Uiso 1 1 calc R
H6B H -0.0364 0.6382 0.4730 0.025 Uiso 1 1 calc R
C8 C 0.2281(2) 0.66676(10) 0.54813(9) 0.0203(4) Uani 1 1 d .
H8A H 0.1439 0.6490 0.5732 0.024 Uiso 1 1 calc R
H8B H 0.2985 0.6986 0.5771 0.024 Uiso 1 1 calc R
C9 C 0.2184(2) 0.55751(10) 0.48137(9) 0.0189(4) Uani 1 1 d .
C10 C 0.4033(2) 0.56171(10) 0.58734(9) 0.0193(4) Uani 1 1 d .
C11 C 0.4186(3) 0.54247(11) 0.70085(10) 0.0257(4) Uani 1 1 d .
H11A H 0.3791 0.4945 0.6969 0.038 Uiso 1 1 calc R
H11B H 0.3848 0.5640 0.7399 0.038 Uiso 1 1 calc R
H11C H 0.5364 0.5425 0.7049 0.038 Uiso 1 1 calc R
C12 C 0.0254(2) 0.55285(11) 0.37653(9) 0.0213(4) Uani 1 1 d .
C13 C -0.0015(3) 0.46285(12) 0.29810(11) 0.0271(4) Uani 1 1 d .
H13A H -0.0674 0.4934 0.2671 0.041 Uiso 1 1 calc R
H13B H -0.0717 0.4336 0.3209 0.041 Uiso 1 1 calc R
H13C H 0.0657 0.4332 0.2741 0.041 Uiso 1 1 calc R
C14 C 0.5785(2) 0.67806(10) 0.53012(9) 0.0176(4) Uani 1 1 d .
C15 C 0.7030(2) 0.65831(10) 0.57742(9) 0.0195(4) Uani 1 1 d .
H15 H 0.7321 0.6107 0.5834 0.023 Uiso 1 1 calc R
C16 C 0.7854(2) 0.71001(11) 0.61641(9) 0.0208(4) Uani 1 1 d .
C17 C 0.7414(2) 0.77928(11) 0.60607(10) 0.0210(4) Uani 1 1 d .
H17 H 0.7940 0.8152 0.6326 0.025 Uiso 1 1 calc R
C18 C 0.6183(2) 0.79441(10) 0.55580(9) 0.0202(4) Uani 1 1 d .
H18 H 0.5906 0.8418 0.5474 0.024 Uiso 1 1 calc R
C19 C 0.9917(3) 0.73863(12) 0.70482(11) 0.0298(5) Uani 1 1 d .
H19A H 1.0428 0.7731 0.6793 0.045 Uiso 1 1 calc R
H19B H 1.0742 0.7152 0.7356 0.045 Uiso 1 1 calc R
H19C H 0.9150 0.7620 0.7294 0.045 Uiso 1 1 calc R
C20 C 0.2057(2) 0.68155(10) 0.33430(9) 0.0183(4) Uani 1 1 d .
C21 C 0.1104(2) 0.66318(11) 0.27657(10) 0.0211(4) Uani 1 1 d .
H21 H 0.1002 0.6160 0.2628 0.025 Uiso 1 1 calc R
C22 C 0.0299(2) 0.71619(12) 0.23919(10) 0.0243(4) Uani 1 1 d .
C23 C 0.0573(3) 0.78494(12) 0.25848(10) 0.0262(4) Uani 1 1 d .
H23 H 0.0078 0.8218 0.2323 0.031 Uiso 1 1 calc R
C24 C 0.1570(2) 0.79903(11) 0.31589(10) 0.0232(4) Uani 1 1 d .
H24 H 0.1761 0.8461 0.3288 0.028 Uiso 1 1 calc R
C25 C -0.1208(3) 0.63359(14) 0.17005(13) 0.0442(6) Uani 1 1 d .
H25A H -0.2012 0.6319 0.1307 0.066 Uiso 1 1 calc R
H25B H -0.1662 0.6133 0.2072 0.066 Uiso 1 1 calc R
H25C H -0.0253 0.6071 0.1623 0.066 Uiso 1 1 calc R
C26 C 0.5594(2) 0.65500(10) 0.38597(9) 0.0190(4) Uani 1 1 d .
H26A H 0.5287 0.6768 0.3430 0.029 Uiso 1 1 calc R
H26B H 0.5898 0.6064 0.3799 0.029 Uiso 1 1 calc R
H26C H 0.6508 0.6801 0.4100 0.029 Uiso 1 1 calc R
C27 C 0.0581(2) 0.76558(11) 0.50866(11) 0.0236(4) Uani 1 1 d .
H27A H 0.0315 0.7576 0.5535 0.028 Uiso 1 1 calc R
H27B H -0.0446 0.7674 0.4785 0.028 Uiso 1 1 calc R
C28 C 0.1398(2) 0.83562(11) 0.50742(10) 0.0225(4) Uani 1 1 d .
C29 C 0.0771(2) 0.89173(12) 0.53806(10) 0.0262(4) Uani 1 1 d .
H29 H -0.0162 0.8860 0.5590 0.031 Uiso 1 1 calc R
C30 C 0.1511(3) 0.95598(12) 0.53798(11) 0.0300(5) Uani 1 1 d .
H30 H 0.1123 0.9943 0.5604 0.036 Uiso 1 1 calc R
C31 C 0.2826(3) 0.96377(12) 0.50475(11) 0.0282(4) Uani 1 1 d .
H31 H 0.3351 1.0075 0.5037 0.034 Uiso 1 1 calc R
C32 C 0.3361(3) 0.90659(11) 0.47312(11) 0.0258(4) Uani 1 1 d .
H32 H 0.4241 0.9123 0.4491 0.031 Uiso 1 1 calc R
Cl1 Cl 0.69898(5) 0.84504(2) 0.37436(2) 0.02197(11) Uani 1 1 d .
O11 O 0.53328(17) 0.82147(8) 0.37094(7) 0.0260(3) Uani 1 1 d .
O12 O 0.8007(2) 0.78547(9) 0.36988(10) 0.0392(4) Uani 1 1 d .
O13 O 0.7451(2) 0.87877(10) 0.43611(9) 0.0401(4) Uani 1 1 d .
O14 O 0.7115(2) 0.89064(11) 0.32090(9) 0.0469(5) Uani 1 1 d .
Cl2 Cl 0.33236(6) 0.53495(3) 0.16961(3) 0.02843(12) Uani 1 1 d .
O21 O 0.4465(2) 0.58828(10) 0.19162(10) 0.0486(5) Uani 1 1 d .
O22 O 0.2225(2) 0.56100(9) 0.11515(9) 0.0433(4) Uani 1 1 d .
O23 O 0.4134(2) 0.47434(10) 0.15042(9) 0.0418(4) Uani 1 1 d .
O24 O 0.2442(2) 0.51716(11) 0.22204(10) 0.0505(5) Uani 1 1 d .

loop_
_atom_site_aniso_label
_atom_site_aniso_U_11
_atom_site_aniso_U_22
_atom_site_aniso_U_33
_atom_site_aniso_U_23
_atom_site_aniso_U_13
_atom_site_aniso_U_12
Cu 0.01691(15) 0.01570(15) 0.01870(15) -0.00020(10) 0.00153(11) 0.00325(10)
O1 0.0254(7) 0.0205(7) 0.0225(7) 0.0019(5) 0.0016(5) 0.0027(6)
O2 0.0250(7) 0.0235(7) 0.0174(6) 0.0017(5) 0.0022(5) -0.0003(6)
O3 0.0176(7) 0.0300(8) 0.0369(8) -0.0033(6) -0.0003(6) -0.0003(6)
O4 0.0213(7) 0.0243(7) 0.0257(7) -0.0040(6) 0.0009(5) -0.0027(6)
O5 0.0278(7) 0.0208(7) 0.0283(7) 0.0024(6) 0.0017(6) -0.0007(6)
O6 0.0240(7) 0.0250(8) 0.0273(7) 0.0009(6) -0.0076(6) 0.0006(6)
O7 0.0320(8) 0.0343(9) 0.0253(8) 0.0022(6) -0.0073(6) 0.0037(7)
N1 0.0179(8) 0.0173(8) 0.0193(8) 0.0000(6) 0.0024(6) 0.0021(6)
N2 0.0181(7) 0.0190(8) 0.0194(8) 0.0018(6) 0.0026(6) 0.0028(6)
N3 0.0150(7) 0.0172(8) 0.0176(7) 0.0007(6) 0.0026(6) 0.0013(6)
N4 0.0218(8) 0.0201(8) 0.0213(8) -0.0002(6) 0.0011(6) 0.0060(6)
N7 0.0176(7) 0.0196(8) 0.0221(8) -0.0005(6) 0.0042(6) 0.0036(6)
C1 0.0182(9) 0.0189(9) 0.0185(9) 0.0004(7) 0.0030(7) 0.0017(7)
C2 0.0164(8) 0.0169(9) 0.0176(9) 0.0009(7) 0.0020(7) 0.0022(7)
C4 0.0161(8) 0.0171(9) 0.0184(9) 0.0004(7) 0.0021(7) 0.0002(7)
C5 0.0167(8) 0.0201(9) 0.0200(9) 0.0009(7) 0.0026(7) 0.0001(7)
C6 0.0171(9) 0.0223(10) 0.0232(9) 0.0003(8) 0.0040(7) 0.0009(7)
C8 0.0192(9) 0.0226(10) 0.0198(9) -0.0002(7) 0.0055(7) 0.0023(7)
C9 0.0168(8) 0.0194(10) 0.0209(9) 0.0012(7) 0.0040(7) 0.0014(7)
C10 0.0195(9) 0.0182(9) 0.0198(9) 0.0005(7) 0.0015(7) -0.0042(7)
C11 0.0315(11) 0.0259(11) 0.0185(9) 0.0029(8) 0.0000(8) -0.0002(9)
C12 0.0220(10) 0.0209(10) 0.0205(9) 0.0043(7) 0.0013(7) -0.0016(8)
C13 0.0274(10) 0.0251(11) 0.0275(10) -0.0039(8) -0.0006(8) -0.0049(8)
C14 0.0165(8) 0.0179(9) 0.0191(9) 0.0003(7) 0.0044(7) 0.0017(7)
C15 0.0184(9) 0.0182(9) 0.0218(9) 0.0015(7) 0.0025(7) 0.0020(7)
C16 0.0181(9) 0.0252(10) 0.0189(9) 0.0021(7) 0.0022(7) 0.0016(8)
C17 0.0199(9) 0.0212(10) 0.0218(9) -0.0024(7) 0.0024(7) -0.0016(8)
C18 0.0211(9) 0.0169(9) 0.0228(9) -0.0013(7) 0.0041(7) 0.0010(7)
C19 0.0294(11) 0.0308(12) 0.0262(11) -0.0016(9) -0.0068(9) -0.0013(9)
C20 0.0157(8) 0.0205(9) 0.0192(9) 0.0016(7) 0.0043(7) 0.0021(7)
C21 0.0203(9) 0.0221(10) 0.0209(9) 0.0018(7) 0.0032(7) 0.0009(7)
C22 0.0210(9) 0.0315(11) 0.0201(9) 0.0019(8) 0.0015(7) 0.0017(8)
C23 0.0257(10) 0.0272(11) 0.0253(10) 0.0063(8) 0.0017(8) 0.0070(8)
C24 0.0231(10) 0.0207(10) 0.0263(10) 0.0034(8) 0.0048(8) 0.0048(8)
C25 0.0472(15) 0.0392(14) 0.0387(13) -0.0028(11) -0.0204(11) -0.0025(12)
C26 0.0161(8) 0.0200(9) 0.0219(9) 0.0007(7) 0.0058(7) 0.0021(7)
C27 0.0187(9) 0.0240(10) 0.0293(10) -0.0013(8) 0.0071(8) 0.0054(8)
C28 0.0214(9) 0.0251(10) 0.0201(9) 0.0006(8) -0.0006(7) 0.0065(8)
C29 0.0215(10) 0.0293(11) 0.0278(10) -0.0025(8) 0.0032(8) 0.0074(8)
C30 0.0320(11) 0.0260(11) 0.0310(11) -0.0048(9) 0.0009(9) 0.0104(9)
C31 0.0294(11) 0.0209(10) 0.0334(11) 0.0004(8) 0.0010(9) 0.0028(8)
C32 0.0263(10) 0.0224(10) 0.0284(10) 0.0007(8) 0.0026(8) 0.0027(8)
Cl1 0.0202(2) 0.0221(2) 0.0235(2) 0.00223(17) 0.00283(17) -0.00095(17)
O11 0.0190(7) 0.0280(8) 0.0315(8) 0.0020(6) 0.0047(6) -0.0025(6)
O12 0.0255(8) 0.0316(9) 0.0622(12) -0.0028(8) 0.0117(8) 0.0057(7)
O13 0.0368(9) 0.0443(10) 0.0379(9) -0.0139(8) 0.0009(7) -0.0062(8)
O14 0.0357(9) 0.0580(12) 0.0458(10) 0.0286(9) 0.0013(8) -0.0093(9)
Cl2 0.0321(3) 0.0236(3) 0.0293(3) 0.00465(19) 0.0035(2) 0.0038(2)
O21 0.0477(11) 0.0363(10) 0.0569(12) 0.0069(9) -0.0100(9) -0.0067(8)
O22 0.0518(11) 0.0282(9) 0.0447(10) 0.0032(7) -0.0118(8) 0.0075(8)
O23 0.0482(10) 0.0370(10) 0.0401(10) 0.0021(8) 0.0054(8) 0.0158(8)
O24 0.0494(11) 0.0502(12) 0.0571(12) 0.0180(9) 0.0254(9) 0.0148(9)

loop_
_atom_type_symbol
_atom_type_description
_atom_type_scat_dispersion_real
_atom_type_scat_dispersion_imag
_atom_type_scat_source
C C 0.0181 0.0091 'International Tables Vol C Tables 4.2.6.8 and 6.1.1.4'
H H 0.0000 0.0000 'International Tables Vol C Tables 4.2.6.8 and 6.1.1.4'
Cl Cl 0.3639 0.7018 'International Tables Vol C Tables 4.2.6.8 and 6.1.1.4'
Cu Cu -1.9646 0.5888 'International Tables Vol C Tables 4.2.6.8 and 6.1.1.4'
N N 0.0311 0.0180 'International Tables Vol C Tables 4.2.6.8 and 6.1.1.4'
O O 0.0492 0.0322 'International Tables Vol C Tables 4.2.6.8 and 6.1.1.4'

loop_
_exptl_crystal_face_index_h
_exptl_crystal_face_index_k
_exptl_crystal_face_index_l
_exptl_crystal_face_perp_dist
_exptl_oxdiff_crystal_face_indexfrac_h
_exptl_oxdiff_crystal_face_indexfrac_k
_exptl_oxdiff_crystal_face_indexfrac_l
_exptl_oxdiff_crystal_face_x
_exptl_oxdiff_crystal_face_y
_exptl_oxdiff_crystal_face_z
2 -2 12 0.0696 2.0006 -2.0009 11.9983 0.9166 -0.3945 0.2891
-2 2 -12 0.0696 -2.0006 2.0009 -11.9983 -0.9166 0.3945 -0.2891
1 -10 -9 0.0859 0.9999 -9.9993 -8.9995 -0.6566 0.1587 0.8061
-1 10 9 0.0859 -0.9999 9.9993 8.9995 0.6566 -0.1587 -0.8061
2 -11 4 0.0793 2.0004 -11.0002 3.9988 0.3276 -0.0946 0.9603
-2 12 -1 0.1106 -2.0003 12.0000 -0.9991 -0.1036 0.0444 -1.0320
-4 9 2 0.0682 -4.0005 9.0000 2.0007 0.1135 0.4497 -0.9213
2 11 -3 0.1437 2.0001 10.9997 -2.9994 -0.2278 -0.6149 -0.7172
-3 -11 3 0.0731 -3.0002 -10.9996 2.9996 0.2216 0.7903 0.6567
-5 -3 5 0.0526 -5.0004 -2.9998 4.9999 0.3487 0.9154 -0.0678
4 -9 -2 0.0992 4.0005 -9.0000 -2.0007 -0.1135 -0.4497 0.9213
5 4 -5 0.1476 5.0004 3.9997 -4.9999 -0.3501 -0.9416 -0.0080

loop_
_geom_angle_atom_site_label_1
_geom_angle_atom_site_label_2
_geom_angle_atom_site_label_3
_geom_angle
N4 Cu N2 100.83(7)
N4 Cu N1 96.09(7)
N2 Cu N1 162.39(7)
N4 Cu N3 165.53(7)
N2 Cu N3 82.52(6)
N1 Cu N3 82.29(6)
N4 Cu N7 82.23(7)
N2 Cu N7 89.29(6)
N1 Cu N7 97.84(6)
N3 Cu N7 83.75(6)
C10 O2 C11 114.78(16)
C12 O4 C13 115.34(16)
C16 O6 C19 118.10(17)
C22 O7 C25 116.57(17)
C18 N1 C14 117.96(16)
C18 N1 Cu 129.17(13)
C14 N1 Cu 112.81(13)
C20 N2 C24 118.30(17)
C20 N2 Cu 113.74(13)
C24 N2 Cu 127.90(14)
C2 N3 C26 108.06(14)
C2 N3 C4 117.46(15)
C26 N3 C4 107.66(14)
C2 N3 Cu 105.80(11)
C26 N3 Cu 110.85(12)
C4 N3 Cu 106.98(11)
C32 N4 C28 118.65(18)
C32 N4 Cu 124.11(14)
C28 N4 Cu 116.83(14)
C8 N7 C6 109.45(16)
C8 N7 C27 111.77(15)
C6 N7 C27 109.33(15)
C8 N7 Cu 106.70(11)
C6 N7 Cu 116.30(12)
C27 N7 Cu 103.20(12)
C9 C1 C10 108.56(16)
C9 C1 C8 108.33(15)
C10 C1 C8 111.89(15)
C9 C1 C2 106.41(15)
C10 C1 C2 106.23(15)
C8 C1 C2 115.12(16)
N3 C2 C14 107.15(15)
N3 C2 C1 113.84(15)
C14 C2 C1 109.41(15)
N3 C2 H2 108.8
C14 C2 H2 108.8
C1 C2 H2 108.8
N3 C4 C20 107.56(15)
N3 C4 C5 114.64(15)
C20 C4 C5 108.32(15)
N3 C4 H4 108.7
C20 C4 H4 108.7
C5 C4 H4 108.7
C9 C5 C12 110.42(16)
C9 C5 C6 106.66(15)
C12 C5 C6 107.95(15)
C9 C5 C4 109.53(15)
C12 C5 C4 109.32(15)
C6 C5 C4 112.92(16)
N7 C6 C5 110.46(15)
N7 C6 H6A 109.6
C5 C6 H6A 109.6
N7 C6 H6B 109.6
C5 C6 H6B 109.6
H6A C6 H6B 108.1
N7 C8 C1 110.94(15)
N7 C8 H8A 109.5
C1 C8 H8A 109.5
N7 C8 H8B 109.5
C1 C8 H8B 109.5
H8A C8 H8B 108.0
O5 C9 C5 125.01(18)
O5 C9 C1 124.98(18)
C5 C9 C1 109.95(16)
O1 C10 O2 124.89(18)
O1 C10 C1 122.66(17)
O2 C10 C1 112.44(16)
O2 C11 H11A 109.5
O2 C11 H11B 109.5
H11A C11 H11B 109.5
O2 C11 H11C 109.5
H11A C11 H11C 109.5
H11B C11 H11C 109.5
O3 C12 O4 124.83(19)
O3 C12 C5 122.99(19)
O4 C12 C5 112.16(16)
O4 C13 H13A 109.5
O4 C13 H13B 109.5
H13A C13 H13B 109.5
O4 C13 H13C 109.5
H13A C13 H13C 109.5
H13B C13 H13C 109.5
N1 C14 C15 122.73(18)
N1 C14 C2 115.00(16)
C15 C14 C2 122.19(17)
C14 C15 C16 118.39(18)
C14 C15 H15 120.8
C16 C15 H15 120.8
O6 C16 C17 124.65(19)
O6 C16 C15 115.80(18)
C17 C16 C15 119.52(18)
C18 C17 C16 118.01(18)
C18 C17 H17 121.0
C16 C17 H17 121.0
N1 C18 C17 123.33(18)
N1 C18 H18 118.3
C17 C18 H18 118.3
O6 C19 H19A 109.5
O6 C19 H19B 109.5
H19A C19 H19B 109.5
O6 C19 H19C 109.5
H19A C19 H19C 109.5
H19B C19 H19C 109.5
N2 C20 C21 123.25(18)
N2 C20 C4 115.82(16)
C21 C20 C4 120.66(18)
C20 C21 C22 117.76(19)
C20 C21 H21 121.1
C22 C21 H21 121.1
O7 C22 C23 116.96(19)
O7 C22 C21 123.8(2)
C23 C22 C21 119.27(19)
C24 C23 C22 119.28(19)
C24 C23 H23 120.4
C22 C23 H23 120.4
N2 C24 C23 121.9(2)
N2 C24 H24 119.0
C23 C24 H24 119.0
O7 C25 H25A 109.5
O7 C25 H25B 109.5
H25A C25 H25B 109.5
O7 C25 H25C 109.5
H25A C25 H25C 109.5
H25B C25 H25C 109.5
N3 C26 H26A 109.5
N3 C26 H26B 109.5
H26A C26 H26B 109.5
N3 C26 H26C 109.5
H26A C26 H26C 109.5
H26B C26 H26C 109.5
N7 C27 C28 115.77(16)
N7 C27 H27A 108.3
C28 C27 H27A 108.3
N7 C27 H27B 108.3
C28 C27 H27B 108.3
H27A C27 H27B 107.4
N4 C28 C29 121.2(2)
N4 C28 C27 119.96(18)
C29 C28 C27 118.84(19)
C30 C29 C28 119.6(2)
C30 C29 H29 120.2
C28 C29 H29 120.2
C29 C30 C31 119.1(2)
C29 C30 H30 120.4
C31 C30 H30 120.4
C32 C31 C30 118.6(2)
C32 C31 H31 120.7
C30 C31 H31 120.7
N4 C32 C31 122.7(2)
N4 C32 H32 118.6
C31 C32 H32 118.6
O14 Cl1 O13 111.54(12)
O14 Cl1 O12 109.48(12)
O13 Cl1 O12 109.12(11)
O14 Cl1 O11 109.08(10)
O13 Cl1 O11 108.87(10)
O12 Cl1 O11 108.69(10)
O24 Cl2 O23 109.14(12)
O24 Cl2 O21 108.99(14)
O23 Cl2 O21 110.31(12)
O24 Cl2 O22 109.11(12)
O23 Cl2 O22 110.27(11)
O21 Cl2 O22 108.99(11)

loop_
_geom_bond_atom_site_label_1
_geom_bond_atom_site_label_2
_geom_bond_distance
Cu N4 1.9831(17)
Cu N2 1.9901(17)
Cu N1 2.0100(16)
Cu N3 2.0246(16)
Cu N7 2.3467(16)
O1 C10 1.204(2)
O2 C10 1.324(2)
O2 C11 1.463(2)
O3 C12 1.204(3)
O4 C12 1.326(3)
O4 C13 1.458(2)
O5 C9 1.207(2)
O6 C16 1.346(2)
O6 C19 1.445(3)
O7 C22 1.349(2)
O7 C25 1.443(3)
N1 C18 1.340(3)
N1 C14 1.357(2)
N2 C20 1.346(3)
N2 C24 1.352(3)
N3 C2 1.494(2)
N3 C26 1.497(2)
N3 C4 1.497(2)
N4 C32 1.345(3)
N4 C28 1.354(3)
N7 C8 1.472(2)
N7 C6 1.472(3)
N7 C27 1.482(2)
C1 C9 1.535(3)
C1 C10 1.538(3)
C1 C8 1.553(3)
C1 C2 1.565(3)
C2 C14 1.515(3)
C2 H2 1.0000
C4 C20 1.526(3)
C4 C5 1.569(3)
C4 H4 1.0000
C5 C9 1.525(3)
C5 C12 1.534(3)
C5 C6 1.543(3)
C6 H6A 0.9900
C6 H6B 0.9900
C8 H8A 0.9900
C8 H8B 0.9900
C11 H11A 0.9800
C11 H11B 0.9800
C11 H11C 0.9800
C13 H13A 0.9800
C13 H13B 0.9800
C13 H13C 0.9800
C14 C15 1.378(3)
C15 C16 1.398(3)
C15 H15 0.9500
C16 C17 1.390(3)
C17 C18 1.387(3)
C17 H17 0.9500
C18 H18 0.9500
C19 H19A 0.9800
C19 H19B 0.9800
C19 H19C 0.9800
C20 C21 1.382(3)
C21 C22 1.393(3)
C21 H21 0.9500
C22 C23 1.389(3)
C23 C24 1.376(3)
C23 H23 0.9500
C24 H24 0.9500
C25 H25A 0.9800
C25 H25B 0.9800
C25 H25C 0.9800
C26 H26A 0.9800
C26 H26B 0.9800
C26 H26C 0.9800
C27 C28 1.512(3)
C27 H27A 0.9900
C27 H27B 0.9900
C28 C29 1.389(3)
C29 C30 1.382(3)
C29 H29 0.9500
C30 C31 1.383(3)
C30 H30 0.9500
C31 C32 1.383(3)
C31 H31 0.9500
C32 H32 0.9500
Cl1 O14 1.4206(17)
Cl1 O13 1.4301(17)
Cl1 O12 1.4382(17)
Cl1 O11 1.4543(14)
Cl2 O24 1.4301(19)
Cl2 O23 1.4309(18)
Cl2 O21 1.433(2)
Cl2 O22 1.4382(18)
Cu O11 2.5218(15)

loop_
_geom_torsion_atom_site_label_1
_geom_torsion_atom_site_label_2
_geom_torsion_atom_site_label_3
_geom_torsion_atom_site_label_4
_geom_torsion
N4 Cu N1 C18 -32.01(17)
N2 Cu N1 C18 131.9(2)
N3 Cu N1 C18 162.48(17)
N7 Cu N1 C18 -114.97(17)
N4 Cu N1 C14 150.87(13)
N2 Cu N1 C14 -45.2(3)
N3 Cu N1 C14 -14.65(13)
N7 Cu N1 C14 67.91(13)
N4 Cu N2 C20 -149.32(13)
N1 Cu N2 C20 47.0(3)
N3 Cu N2 C20 16.41(13)
N7 Cu N2 C20 -67.38(14)
N4 Cu N2 C24 27.75(18)
N1 Cu N2 C24 -136.0(2)
N3 Cu N2 C24 -166.52(17)
N7 Cu N2 C24 109.69(17)
N4 Cu N3 C2 -52.1(3)
N2 Cu N3 C2 -156.53(12)
N1 Cu N3 C2 32.39(11)
N7 Cu N3 C2 -66.43(11)
N4 Cu N3 C26 -169.0(2)
N2 Cu N3 C26 86.56(12)
N1 Cu N3 C26 -84.51(12)
N7 Cu N3 C26 176.67(12)
N4 Cu N3 C4 73.9(3)
N2 Cu N3 C4 -30.55(11)
N1 Cu N3 C4 158.37(12)
N7 Cu N3 C4 59.55(11)
N2 Cu N4 C32 -99.44(17)
N1 Cu N4 C32 75.67(17)
N3 Cu N4 C32 158.4(2)
N7 Cu N4 C32 172.78(17)
N2 Cu N4 C28 88.02(15)
N1 Cu N4 C28 -96.88(14)
N3 Cu N4 C28 -14.1(3)
N7 Cu N4 C28 0.24(14)
N4 Cu N7 C8 -110.25(12)
N2 Cu N7 C8 148.73(12)
N1 Cu N7 C8 -15.12(13)
N3 Cu N7 C8 66.18(12)
N4 Cu N7 C6 127.34(14)
N2 Cu N7 C6 26.31(13)
N1 Cu N7 C6 -137.53(13)
N3 Cu N7 C6 -56.23(13)
N4 Cu N7 C27 7.66(12)
N2 Cu N7 C27 -93.37(12)
N1 Cu N7 C27 102.79(12)
N3 Cu N7 C27 -175.92(12)
C26 N3 C2 C14 75.49(18)
C4 N3 C2 C14 -162.56(15)
Cu N3 C2 C14 -43.28(15)
C26 N3 C2 C1 -163.40(15)
C4 N3 C2 C1 -41.5(2)
Cu N3 C2 C1 77.83(16)
C9 C1 C2 N3 54.6(2)
C10 C1 C2 N3 170.18(15)
C8 C1 C2 N3 -65.4(2)
C9 C1 C2 C14 174.48(15)
C10 C1 C2 C14 -69.97(19)
C8 C1 C2 C14 54.5(2)
C2 N3 C4 C20 156.77(15)
C26 N3 C4 C20 -81.08(17)
Cu N3 C4 C20 38.12(16)
C2 N3 C4 C5 36.3(2)
C26 N3 C4 C5 158.41(15)
Cu N3 C4 C5 -82.40(16)
N3 C4 C5 C9 -45.5(2)
C20 C4 C5 C9 -165.62(15)
N3 C4 C5 C12 -166.64(15)
C20 C4 C5 C12 73.27(19)
N3 C4 C5 C6 73.2(2)
C20 C4 C5 C6 -46.9(2)
C8 N7 C6 C5 -63.28(19)
C27 N7 C6 C5 173.99(16)
Cu N7 C6 C5 57.67(18)
C9 C5 C6 N7 62.81(19)
C12 C5 C6 N7 -178.51(15)
C4 C5 C6 N7 -57.5(2)
C6 N7 C8 C1 60.20(19)
C27 N7 C8 C1 -178.53(16)
Cu N7 C8 C1 -66.41(16)
C9 C1 C8 N7 -57.5(2)
C10 C1 C8 N7 -177.14(15)
C2 C1 C8 N7 61.5(2)
C12 C5 C9 O5 -0.1(3)
C6 C5 C9 O5 116.9(2)
C4 C5 C9 O5 -120.6(2)
C12 C5 C9 C1 -177.37(15)
C6 C5 C9 C1 -60.32(19)
C4 C5 C9 C1 62.20(19)
C10 C1 C9 O5 2.6(3)
C8 C1 C9 O5 -119.1(2)
C2 C1 C9 O5 116.6(2)
C10 C1 C9 C5 179.88(15)
C8 C1 C9 C5 58.17(19)
C2 C1 C9 C5 -66.16(18)
C11 O2 C10 O1 -1.1(3)
C11 O2 C10 C1 179.87(16)
C9 C1 C10 O1 67.9(2)
C8 C1 C10 O1 -172.63(18)
C2 C1 C10 O1 -46.2(2)
C9 C1 C10 O2 -113.07(17)
C8 C1 C10 O2 6.4(2)
C2 C1 C10 O2 132.84(16)
C13 O4 C12 O3 3.6(3)
C13 O4 C12 C5 -175.25(16)
C9 C5 C12 O3 110.3(2)
C6 C5 C12 O3 -6.0(3)
C4 C5 C12 O3 -129.2(2)
C9 C5 C12 O4 -70.9(2)
C6 C5 C12 O4 172.87(16)
C4 C5 C12 O4 49.7(2)
C18 N1 C14 C15 -1.5(3)
Cu N1 C14 C15 175.97(15)
C18 N1 C14 C2 175.12(16)
Cu N1 C14 C2 -7.4(2)
N3 C2 C14 N1 34.4(2)
C1 C2 C14 N1 -89.46(19)
N3 C2 C14 C15 -148.94(17)
C1 C2 C14 C15 87.2(2)
N1 C14 C15 C16 2.3(3)
C2 C14 C15 C16 -174.07(17)
C19 O6 C16 C17 5.1(3)
C19 O6 C16 C15 -176.88(18)
C14 C15 C16 O6 -178.83(17)
C14 C15 C16 C17 -0.7(3)
O6 C16 C17 C18 176.43(18)
C15 C16 C17 C18 -1.5(3)
C14 N1 C18 C17 -0.9(3)
Cu N1 C18 C17 -177.92(14)
C16 C17 C18 N1 2.4(3)
C24 N2 C20 C21 -1.0(3)
Cu N2 C20 C21 176.33(15)
C24 N2 C20 C4 -175.13(16)
Cu N2 C20 C4 2.2(2)
N3 C4 C20 N2 -27.5(2)
C5 C4 C20 N2 96.92(19)
N3 C4 C20 C21 158.25(17)
C5 C4 C20 C21 -77.3(2)
N2 C20 C21 C22 -2.6(3)
C4 C20 C21 C22 171.19(17)
C25 O7 C22 C23 -171.7(2)
C25 O7 C22 C21 7.7(3)
C20 C21 C22 O7 -174.68(18)
C20 C21 C22 C23 4.7(3)
O7 C22 C23 C24 176.13(19)
C21 C22 C23 C24 -3.3(3)
C20 N2 C24 C23 2.6(3)
Cu N2 C24 C23 -174.35(15)
C22 C23 C24 N2 -0.4(3)
C8 N7 C27 C28 100.5(2)
C6 N7 C27 C28 -138.21(17)
Cu N7 C27 C28 -13.84(19)
C32 N4 C28 C29 0.3(3)
Cu N4 C28 C29 173.26(15)
C32 N4 C28 C27 178.13(18)
Cu N4 C28 C27 -8.9(2)
N7 C27 C28 N4 16.7(3)
N7 C27 C28 C29 -165.45(18)
N4 C28 C29 C30 -2.8(3)
C27 C28 C29 C30 179.36(19)
C28 C29 C30 C31 2.8(3)
C29 C30 C31 C32 -0.5(3)
C28 N4 C32 C31 2.2(3)
Cu N4 C32 C31 -170.25(16)
C30 C31 C32 N4 -2.1(3)
